data_7057475
loop_
_publ_author_name
'Bai, Dong'
'Gao, Zhongzheng'
'Tao, Zhu'
'Xiao, Xin'
'Prior, Timothy J.'
'Wei, Gang'
'Liu, Qingyun'
'Redshaw, Carl'

_publ_section_title
;
 A study of the interaction between inverted cucurbit[6]uril and symmetric
 viologens
;
_journal_issue 13
_journal_name_full 'New Journal of Chemistry'
_journal_page_first 11085
_journal_paper_doi 10.1039/C8NJ01589A
_journal_volume 42
_journal_year 2018
_chemical_formula_sum 'C90 H98 Cd2 Cl8 N50 O36'
_chemical_formula_weight 2964.58
_space_group_crystal_system monoclinic
_space_group_IT_number 9
_space_group_name_Hall 'C -2yc'
_space_group_name_H-M_alt 'C 1 c 1'
_symmetry_space_group_name_Hall 'C -2yc'
_symmetry_space_group_name_H-M 'C 1 c 1'
_atom_sites_solution_hydrogens geom
_audit_creation_method SHELXL-2018/1
_audit_update_record
;
2018-02-12 deposited with the CCDC.
2018-06-01 downloaded from the CCDC.
;
_cell_angle_alpha 90
_cell_angle_beta 97.719(6)
_cell_angle_gamma 90
_cell_formula_units_Z 4
_cell_length_a 25.637(11)
_cell_length_b 16.148(7)
_cell_length_c 35.826(15)
_cell_measurement_reflns_used 40892
_cell_measurement_temperature 293(2)
_cell_measurement_theta_max 26.12
_cell_measurement_theta_min 0.57
_cell_volume 14697(11)
_computing_cell_refinement 'Bruker SAINT'
_computing_data_collection 'Bruker Apex II'
_computing_data_reduction 'Bruker SAINT'
_computing_structure_refinement 'SHELXL-2018/1 (Sheldrick, 2018)'
_computing_structure_solution SHELXS
_diffrn_ambient_temperature 293(2)
_diffrn_measured_fraction_theta_full 0.974
_diffrn_measured_fraction_theta_max 0.897
_diffrn_measurement_device_type 'Bruker SMART Apex II'
_diffrn_measurement_method \w-scans
_diffrn_radiation_type MoK\a
_diffrn_radiation_wavelength 0.71073
_diffrn_reflns_av_R_equivalents 0.0427
_diffrn_reflns_av_unetI/netI 0.0673
_diffrn_reflns_Laue_measured_fraction_full 0.974
_diffrn_reflns_Laue_measured_fraction_max 0.897
_diffrn_reflns_limit_h_max 29
_diffrn_reflns_limit_h_min -29
_diffrn_reflns_limit_k_max 19
_diffrn_reflns_limit_k_min -18
_diffrn_reflns_limit_l_max 44
_diffrn_reflns_limit_l_min -33
_diffrn_reflns_number 40079
_diffrn_reflns_point_group_measured_fraction_full 0.974
_diffrn_reflns_point_group_measured_fraction_max 0.897
_diffrn_reflns_theta_full 25.000
_diffrn_reflns_theta_max 26.125
_diffrn_reflns_theta_min 1.948
_diffrn_source 'sealed tube'
_exptl_absorpt_coefficient_mu 0.518
_exptl_absorpt_correction_T_max 0.884
_exptl_absorpt_correction_T_min 0.845
_exptl_absorpt_correction_type multi-scan
_exptl_absorpt_process_details
;
SADABS
;
_exptl_crystal_colour colourless
_exptl_crystal_density_diffrn 1.340
_exptl_crystal_description block
_exptl_crystal_F_000 6032
_exptl_crystal_size_max 0.260
_exptl_crystal_size_mid 0.220
_exptl_crystal_size_min 0.190
_platon_squeeze_details
;
Another sixty water in the unit cell.
;
_refine_diff_density_max 0.657
_refine_diff_density_min -0.580
_refine_diff_density_rms 0.071
_refine_ls_abs_structure_details
;
 Refined as an inversion twin.
;
_refine_ls_abs_structure_Flack 0.33(3)
_refine_ls_extinction_method none
_refine_ls_goodness_of_fit_ref 0.951
_refine_ls_hydrogen_treatment constr
_refine_ls_matrix_type full
_refine_ls_number_parameters 1616
_refine_ls_number_reflns 19604
_refine_ls_number_restraints 1671
_refine_ls_restrained_S_all 0.918
_refine_ls_R_factor_all 0.0820
_refine_ls_R_factor_gt 0.0528
_refine_ls_shift/su_max 0.040
_refine_ls_shift/su_mean 0.001
_refine_ls_structure_factor_coef Fsqd
_refine_ls_weighting_details 'w=1/[\s^2^(Fo^2^)+(0.0966P)^2^] where P=(Fo^2^+2Fc^2^)/3'
_refine_ls_weighting_scheme calc
_refine_ls_wR_factor_gt 0.1347
_refine_ls_wR_factor_ref 0.1513
_reflns_Friedel_coverage 0.999
_reflns_Friedel_fraction_full 0.974
_reflns_Friedel_fraction_max 0.897
_reflns_number_gt 13326
_reflns_number_total 19604
_reflns_threshold_expression 'I > 2\s(I)'
_cod_data_source_file c8nj01589a2.cif
_cod_data_source_block BV
_cod_depositor_comments 'Adding full bibliography for 7057475--7057477.cif.'
_cod_database_code 7057475
_platon_squeeze_void_probe_radius 1.20
_shelx_shelxl_version_number 2018/1
_shelx_space_group_comment
;
The symmetry employed for this shelxl refinement is uniquely defined
by the following loop, which should always be used as a source of
symmetry information in preference to the above space-group names.
They are only intended as comments.
;

loop_
_space_group_symop_operation_xyz
'x, y, z'
'x, -y, z+1/2'
'x+1/2, y+1/2, z'
'x+1/2, -y+1/2, z+1/2'

loop_
_atom_site_label
_atom_site_type_symbol
_atom_site_fract_x
_atom_site_fract_y
_atom_site_fract_z
_atom_site_U_iso_or_equiv
_atom_site_adp_type
_atom_site_occupancy
_atom_site_site_symmetry_order
_atom_site_calc_flag
_atom_site_refinement_flags_posn
_atom_site_refinement_flags_adp
Cd2 Cd 0.52280(2) 0.05194(4) 0.80959(2) 0.0573(2) Uani 1 1 d . .
Cd1 Cd 0.84171(3) 0.05132(5) 0.76906(2) 0.0651(2) Uani 1 1 d . .
Cl6 Cl 0.50373(8) 0.17147(12) 0.85173(6) 0.0429(5) Uani 1 1 d . .
Cl3 Cl 0.74948(9) 0.03811(14) 0.77920(8) 0.0559(6) Uani 1 1 d . .
Cl7 Cl 0.47395(9) -0.07040(13) 0.82780(7) 0.0518(6) Uani 1 1 d . .
Cl8 Cl 0.50663(10) 0.10464(19) 0.74267(7) 0.0694(7) Uani 1 1 d . .
Cl1 Cl 0.87082(9) -0.08805(15) 0.74927(9) 0.0675(7) Uani 1 1 d . .
Cl5 Cl 0.62002(9) 0.02956(15) 0.81958(9) 0.0647(7) Uani 1 1 d . .
Cl4 Cl 0.89733(10) 0.1058(2) 0.82573(10) 0.0883(10) Uani 1 1 d . .
Cl2 Cl 0.85227(12) 0.1491(2) 0.71690(10) 0.0871(9) Uani 1 1 d . .
O11 O 0.1136(3) 0.8445(4) 0.71126(19) 0.0658(19) Uani 1 1 d . .
O22 O 0.4856(3) 0.2484(4) 0.5007(2) 0.0712(19) Uani 1 1 d . .
N43 N 0.0341(3) 1.1403(5) 0.7323(2) 0.0546(18) Uani 1 1 d . .
O6 O 0.1279(3) 1.2571(4) 0.8635(2) 0.0655(18) Uani 1 1 d . .
N40 N 0.2708(3) 1.2773(5) 0.7687(2) 0.0549(19) Uani 1 1 d . .
O1 O 0.0449(3) 1.1015(5) 0.8575(2) 0.072(2) Uani 1 1 d . .
O8 O 0.2967(3) 1.1866(4) 0.7254(2) 0.0676(18) Uani 1 1 d . .
O9 O 0.2479(3) 0.8116(4) 0.7361(2) 0.0625(18) Uani 1 1 d . .
O5 O 0.2635(3) 1.2179(5) 0.8891(2) 0.0706(19) Uani 1 1 d . .
O13 O 0.6355(3) -0.0874(5) 0.4373(2) 0.080(2) Uani 1 1 d . .
O21 O 0.4395(3) 0.0408(5) 0.4993(2) 0.074(2) Uani 1 1 d . .
N10 N 0.5545(3) -0.1257(5) 0.4505(2) 0.0589(19) Uani 1 1 d . .
N39 N 0.3420(3) 1.2022(5) 0.7840(2) 0.059(2) Uani 1 1 d . .
N50 N 0.2412(3) 0.0227(5) 0.6832(2) 0.0533(18) Uani 1 1 d . .
N7 N 0.6422(3) 0.2361(5) 0.4573(2) 0.0564(19) Uani 1 1 d . .
N20 N 0.6180(3) 0.3387(5) 0.5368(2) 0.063(2) Uani 1 1 d . .
N34 N 0.1664(3) 1.3147(4) 0.8151(2) 0.0515(17) Uani 1 1 d . .
N28 N 0.2058(3) 0.7708(5) 0.8516(2) 0.063(2) Uani 1 1 d . .
N35 N 0.2602(3) 1.2978(5) 0.8363(2) 0.0565(19) Uani 1 1 d . .
O12 O 0.0672(3) 1.0505(4) 0.6911(2) 0.0642(17) Uani 1 1 d . .
O24 O 0.5873(3) 0.1782(4) 0.65820(19) 0.0621(17) Uani 1 1 d . .
N26 N 0.3395(3) 0.9334(5) 0.8619(2) 0.061(2) Uani 1 1 d . .
O23 O 0.5624(3) 0.3186(4) 0.5825(2) 0.075(2) Uani 1 1 d . .
O4 O 0.3799(3) 1.0026(5) 0.9150(2) 0.074(2) Uani 1 1 d . .
N29 N 0.1132(3) 0.8021(5) 0.8348(2) 0.061(2) Uani 1 1 d . .
O10 O 0.1568(3) 1.2174(4) 0.69748(19) 0.0659(18) Uani 1 1 d . .
N42 N 0.0970(3) 1.2536(5) 0.7384(2) 0.0547(19) Uani 1 1 d . .
O19 O 0.5493(3) -0.0791(5) 0.6903(2) 0.081(2) Uani 1 1 d . .
C53 C 0.0882(4) 0.7693(6) 0.7989(3) 0.056(2) Uani 1 1 d . .
H53 H 0.075810 0.712390 0.801295 0.067 Uiso 1 1 calc R U
N19 N 0.5644(3) 0.2873(5) 0.4806(2) 0.0596(19) Uani 1 1 d . .
N46 N 0.1185(3) 0.7779(5) 0.7683(2) 0.0559(18) Uani 1 1 d . .
N18 N 0.5164(3) 0.1908(5) 0.4483(2) 0.0589(19) Uani 1 1 d . .
N5 N 0.7320(3) 0.2616(5) 0.5736(2) 0.0594(19) Uani 1 1 d . .
N8 N 0.5972(3) 0.1345(5) 0.4290(2) 0.0538(18) Uani 1 1 d . .
O20 O 0.4666(3) -0.0944(5) 0.5779(2) 0.079(2) Uani 1 1 d . .
N21 N 0.6525(3) 0.3137(4) 0.5962(2) 0.0538(18) Uani 1 1 d . .
N31 N 0.0139(3) 1.0234(6) 0.8041(2) 0.0607(19) Uani 1 1 d . .
N17 N 0.4877(3) 0.0478(5) 0.4496(2) 0.0547(18) Uani 1 1 d . .
N30 N 0.0437(3) 0.8852(5) 0.8190(2) 0.0593(19) Uani 1 1 d . .
O14 O 0.6858(3) 0.1135(5) 0.4455(2) 0.074(2) Uani 1 1 d . .
N44 N 0.0200(3) 1.0039(5) 0.7377(2) 0.0580(19) Uani 1 1 d . .
N47 N 0.2123(3) 0.7488(5) 0.7844(3) 0.0613(19) Uani 1 1 d . .
C82 C 0.3747(4) 0.0670(5) 0.6295(3) 0.052(2) Uani 1 1 d . .
C14 C 0.6528(4) -0.0447(5) 0.6368(3) 0.054(2) Uani 1 1 d . .
H14 H 0.655961 0.003643 0.620756 0.065 Uiso 1 1 calc R U
N27 N 0.2888(3) 0.8092(5) 0.8608(3) 0.066(2) Uani 1 1 d . .
C36 C 0.6376(4) 0.0352(6) 0.6969(3) 0.060(2) Uani 1 1 d . .
H36A H 0.607231 0.053863 0.708066 0.071 Uiso 1 1 calc R U
H36B H 0.662478 0.010181 0.716447 0.071 Uiso 1 1 calc R U
N23 N 0.6618(3) 0.1042(5) 0.6799(2) 0.062(2) Uani 1 1 d . .
N49 N 0.4653(3) 0.1087(5) 0.5973(3) 0.063(2) Uani 1 1 d . .
N15 N 0.4933(3) -0.1706(5) 0.5286(2) 0.065(2) Uani 1 1 d . .
O17 O 0.7482(3) -0.1995(5) 0.6363(2) 0.086(2) Uani 1 1 d . .
N2 N 0.7044(3) -0.0809(5) 0.6498(2) 0.059(2) Uani 1 1 d . .
O16 O 0.7841(3) 0.0570(5) 0.6045(3) 0.089(2) Uani 1 1 d . .
N48 N 0.2953(3) 0.7902(5) 0.7946(2) 0.0605(19) Uani 1 1 d . .
O7 O 0.3852(3) 0.9700(4) 0.7478(2) 0.0641(18) Uani 1 1 d . .
O3 O 0.2299(3) 0.8638(5) 0.8988(2) 0.080(2) Uani 1 1 d . .
N25 N 0.3508(3) 1.0688(5) 0.8595(2) 0.059(2) Uani 1 1 d . .
C81 C 0.3296(4) 0.0503(5) 0.6475(3) 0.049(2) Uani 1 1 d . .
N33 N 0.0840(3) 1.2781(5) 0.8037(2) 0.0547(19) Uani 1 1 d . .
N32 N 0.0249(3) 1.1600(5) 0.7985(2) 0.0561(19) Uani 1 1 d . .
N24 N 0.6211(4) -0.0265(5) 0.6662(3) 0.065(2) Uani 1 1 d . .
N38 N 0.3558(3) 1.0553(5) 0.7916(3) 0.062(2) Uani 1 1 d . .
N22 N 0.6705(3) 0.2237(4) 0.6513(2) 0.0574(19) Uani 1 1 d . .
O18 O 0.6613(3) -0.2106(5) 0.5159(3) 0.088(2) Uani 1 1 d . .
C69 C 0.0982(4) 0.8313(5) 0.7409(3) 0.050(2) Uani 1 1 d . .
O2 O 0.0931(3) 0.9033(5) 0.8768(2) 0.089(2) Uani 1 1 d . .
N14 N 0.5282(3) -0.1992(5) 0.5861(2) 0.068(2) Uani 1 1 d . .
N36 N 0.3274(3) 1.2109(5) 0.8510(2) 0.061(2) Uani 1 1 d . .
N41 N 0.1775(3) 1.3062(5) 0.7493(2) 0.0558(19) Uani 1 1 d . .
N4 N 0.7505(3) 0.1741(5) 0.6285(2) 0.063(2) Uani 1 1 d . .
N37 N 0.3367(3) 0.9228(5) 0.7932(2) 0.0597(19) Uani 1 1 d . .
C57 C 0.0946(4) 1.3112(6) 0.7683(3) 0.055(2) Uani 1 1 d . .
H57 H 0.070294 1.356604 0.760216 0.066 Uiso 1 1 calc R U
N45 N 0.0531(3) 0.8656(5) 0.7531(2) 0.0572(18) Uani 1 1 d . .
C60 C 0.3410(4) 1.2568(6) 0.8174(3) 0.059(2) Uani 1 1 d . .
H60 H 0.373122 1.289982 0.823008 0.071 Uiso 1 1 calc R U
C61 C 0.3627(4) 0.9813(7) 0.7754(3) 0.055(2) Uani 1 1 d . .
C30 C 0.4735(4) 0.1321(6) 0.4384(3) 0.057(2) Uani 1 1 d . .
H30A H 0.443531 0.149033 0.450446 0.069 Uiso 1 1 calc R U
H30B H 0.463028 0.133663 0.411393 0.069 Uiso 1 1 calc R U
N9 N 0.5630(3) -0.0076(5) 0.4212(2) 0.0563(19) Uani 1 1 d . .
C65 C 0.1455(4) 1.2528(5) 0.7256(3) 0.052(2) Uani 1 1 d . .
C50 C 0.3146(3) 0.9552(6) 0.8252(3) 0.051(2) Uani 1 1 d . .
H50 H 0.276868 0.943216 0.822865 0.062 Uiso 1 1 calc R U
N16 N 0.4761(3) -0.0736(5) 0.4748(2) 0.062(2) Uani 1 1 d . .
N1 N 0.6592(3) -0.1770(5) 0.6135(3) 0.069(2) Uani 1 1 d . .
C2 C 0.7489(4) -0.0320(6) 0.6659(4) 0.067(3) Uani 1 1 d . .
H2A H 0.780140 -0.050916 0.655905 0.080 Uiso 1 1 calc R U
H2B H 0.754518 -0.040307 0.692972 0.080 Uiso 1 1 calc R U
N6 N 0.6962(3) 0.2839(5) 0.5147(2) 0.061(2) Uani 1 1 d . .
C4 C 0.7720(4) 0.2321(7) 0.6035(3) 0.067(3) Uani 1 1 d . .
H4A H 0.799950 0.205271 0.592303 0.081 Uiso 1 1 calc R U
H4B H 0.787026 0.279016 0.618039 0.081 Uiso 1 1 calc R U
C40 C 0.1520(5) 0.7569(7) 0.8585(3) 0.070(3) Uani 1 1 d . .
H40A H 0.144232 0.698320 0.855388 0.084 Uiso 1 1 calc R U
H40B H 0.149361 0.771159 0.884447 0.084 Uiso 1 1 calc R U
N11 N 0.5706(4) -0.2200(5) 0.5029(3) 0.071(2) Uani 1 1 d . .
C27 C 0.4934(5) -0.1497(7) 0.5642(3) 0.066(2) Uani 1 1 d . .
C17 C 0.6975(4) 0.3310(6) 0.5768(3) 0.058(2) Uani 1 1 d . .
H17 H 0.717104 0.379466 0.587505 0.069 Uiso 1 1 calc R U
N12 N 0.6085(4) -0.2440(5) 0.5619(3) 0.073(2) Uani 1 1 d . .
N3 N 0.7416(3) 0.0553(5) 0.6581(3) 0.065(2) Uani 1 1 d . .
C32 C 0.5758(4) 0.3577(5) 0.5065(3) 0.060(2) Uani 1 1 d . .
H32A H 0.585826 0.405199 0.492509 0.072 Uiso 1 1 calc R U
H32B H 0.544230 0.372100 0.517232 0.072 Uiso 1 1 calc R U
C55 C -0.0086(4) 1.0393(6) 0.7669(3) 0.059(2) Uani 1 1 d . .
H55 H -0.045984 1.024656 0.762709 0.071 Uiso 1 1 calc R U
C51 C 0.2880(4) 0.7529(6) 0.8300(3) 0.066(2) Uani 1 1 d . .
H51 H 0.312144 0.706361 0.836212 0.079 Uiso 1 1 calc R U
O15 O 0.7587(3) 0.1820(5) 0.5263(2) 0.083(2) Uani 1 1 d . .
C16 C 0.7247(4) 0.1965(6) 0.6603(3) 0.060(2) Uani 1 1 d . .
H16 H 0.745607 0.236480 0.676635 0.072 Uiso 1 1 calc R U
C49 C 0.3238(3) 1.0481(6) 0.8230(3) 0.050(2) Uani 1 1 d . .
H49 H 0.290514 1.078369 0.817563 0.060 Uiso 1 1 calc R U
C59 C 0.2925(4) 1.3093(6) 0.8052(3) 0.053(2) Uani 1 1 d . .
H59 H 0.302338 1.367626 0.803205 0.064 Uiso 1 1 calc R U
C84 C 0.4251(4) 0.0563(6) 0.6496(3) 0.062(2) Uani 1 1 d . .
H84 H 0.429320 0.035523 0.673995 0.074 Uiso 1 1 calc R U
C74 C 0.1643(5) 0.0226(10) 0.7673(4) 0.099(4) Uani 1 1 d . .
H74A H 0.133463 0.048023 0.753219 0.119 Uiso 1 1 calc R U
H74B H 0.157618 -0.036460 0.768094 0.119 Uiso 1 1 calc R U
C75 C 0.2096(4) 0.0357(6) 0.7458(3) 0.055(2) Uani 1 1 d . .
H75A H 0.239487 0.003427 0.757156 0.066 Uiso 1 1 calc R U
H75B H 0.219671 0.093685 0.747117 0.066 Uiso 1 1 calc R U
C71 C 0.2511(4) 0.7871(6) 0.7678(3) 0.052(2) Uani 1 1 d . .
C13 C 0.6220(4) -0.1141(5) 0.6151(3) 0.055(2) Uani 1 1 d . .
H13 H 0.607493 -0.095753 0.589744 0.066 Uiso 1 1 calc R U
N13 N 0.5807(3) -0.1335(5) 0.6372(2) 0.062(2) Uani 1 1 d . .
C38 C 0.3345(4) 0.8518(7) 0.8797(3) 0.077(3) Uani 1 1 d . .
H38A H 0.365823 0.819110 0.878011 0.093 Uiso 1 1 calc R U
H38B H 0.330963 0.859112 0.906098 0.093 Uiso 1 1 calc R U
C83 C 0.3721(4) 0.0968(7) 0.5922(3) 0.066(3) Uani 1 1 d . .
H83 H 0.339272 0.104080 0.577982 0.079 Uiso 1 1 calc R U
C6 C 0.6902(4) 0.2826(7) 0.4733(3) 0.066(3) Uani 1 1 d . .
H6A H 0.720954 0.256795 0.465112 0.080 Uiso 1 1 calc R U
H6B H 0.687998 0.338905 0.463806 0.080 Uiso 1 1 calc R U
C45 C 0.1263(4) 1.2797(6) 0.8311(3) 0.052(2) Uani 1 1 d . .
C88 C 0.5458(4) 0.0667(7) 0.5693(3) 0.065(3) Uani 1 1 d . .
H88A H 0.524988 0.031208 0.551178 0.078 Uiso 1 1 calc R U
H88B H 0.558750 0.033489 0.591147 0.078 Uiso 1 1 calc R U
C63 C 0.3024(4) 1.2179(6) 0.7566(3) 0.052(2) Uani 1 1 d . .
C35 C 0.6347(4) 0.1717(6) 0.6631(3) 0.051(2) Uani 1 1 d . .
C56 C 0.0002(4) 1.1351(6) 0.7616(3) 0.058(2) Uani 1 1 d . .
H56 H -0.033225 1.164114 0.754338 0.070 Uiso 1 1 calc R U
C20 C 0.5589(4) 0.2029(5) 0.4278(3) 0.054(2) Uani 1 1 d . .
H20 H 0.546494 0.219203 0.401729 0.064 Uiso 1 1 calc R U
C44 C 0.0330(4) 1.2449(7) 0.8103(3) 0.064(2) Uani 1 1 d . .
H44A H 0.030155 1.248781 0.836995 0.076 Uiso 1 1 calc R U
H44B H 0.005300 1.278701 0.796925 0.076 Uiso 1 1 calc R U
C64 C 0.2326(4) 1.3216(6) 0.7431(3) 0.061(3) Uani 1 1 d . .
H64A H 0.236670 1.305934 0.717549 0.073 Uiso 1 1 calc R U
H64B H 0.239772 1.380451 0.745748 0.073 Uiso 1 1 calc R U
C46 C 0.2151(4) 1.3433(6) 0.8399(3) 0.058(2) Uani 1 1 d . .
H46A H 0.221521 1.400785 0.834091 0.070 Uiso 1 1 calc R U
H46B H 0.208615 1.340725 0.865896 0.070 Uiso 1 1 calc R U
C54 C 0.0414(4) 0.8312(6) 0.7869(3) 0.060(2) Uani 1 1 d . .
H54 H 0.007770 0.801553 0.782904 0.072 Uiso 1 1 calc R U
C28 C 0.4543(4) -0.1353(7) 0.4977(3) 0.069(3) Uani 1 1 d . .
H28A H 0.439850 -0.180227 0.481551 0.083 Uiso 1 1 calc R U
H28B H 0.425591 -0.110552 0.508843 0.083 Uiso 1 1 calc R U
C25 C 0.5809(4) -0.0802(6) 0.6670(3) 0.054(2) Uani 1 1 d . .
C66 C 0.0517(4) 1.2165(7) 0.7168(3) 0.064(3) Uani 1 1 d . .
H66A H 0.059827 1.205485 0.691607 0.077 Uiso 1 1 calc R U
H66B H 0.023033 1.256070 0.714668 0.077 Uiso 1 1 calc R U
C42 C 0.0047(4) 0.9473(7) 0.8238(4) 0.069(3) Uani 1 1 d . .
H42A H 0.005456 0.959059 0.850421 0.083 Uiso 1 1 calc R U
H42B H -0.030015 0.926133 0.814377 0.083 Uiso 1 1 calc R U
C80 C 0.3248(4) -0.0181(6) 0.6696(3) 0.060(2) Uani 1 1 d . .
H80 H 0.352490 -0.055679 0.673255 0.072 Uiso 1 1 calc R U
C87 C 0.5119(4) 0.1359(7) 0.5808(4) 0.076(3) Uani 1 1 d . .
H87A H 0.533266 0.170574 0.598975 0.091 Uiso 1 1 calc R U
H87B H 0.500414 0.169636 0.558864 0.091 Uiso 1 1 calc R U
C67 C 0.0430(4) 1.0627(6) 0.7178(3) 0.053(2) Uani 1 1 d . .
C34 C 0.6552(5) 0.3071(6) 0.6366(3) 0.065(3) Uani 1 1 d . .
H34A H 0.621150 0.321117 0.643792 0.078 Uiso 1 1 calc R U
H34B H 0.680542 0.347114 0.648355 0.078 Uiso 1 1 calc R U
C76 C 0.1961(4) 0.0110(7) 0.7053(3) 0.065(3) Uani 1 1 d . .
H76A H 0.185519 -0.046754 0.704025 0.079 Uiso 1 1 calc R U
H76B H 0.166387 0.043723 0.693904 0.079 Uiso 1 1 calc R U
C29 C 0.4650(4) 0.0078(7) 0.4768(3) 0.057(2) Uani 1 1 d . .
C68 C 0.0167(4) 0.9162(7) 0.7282(3) 0.064(3) Uani 1 1 d . .
H68A H -0.018900 0.897035 0.729363 0.077 Uiso 1 1 calc R U
H68B H 0.023997 0.909014 0.702512 0.077 Uiso 1 1 calc R U
C58 C 0.1512(4) 1.3435(6) 0.7772(3) 0.056(2) Uani 1 1 d . .
H58 H 0.152515 1.404032 0.775734 0.067 Uiso 1 1 calc R U
C77 C 0.2807(4) -0.0330(6) 0.6865(3) 0.065(3) Uani 1 1 d . .
H77 H 0.278087 -0.081487 0.700142 0.078 Uiso 1 1 calc R U
C70 C 0.1625(4) 0.7238(6) 0.7632(3) 0.066(3) Uani 1 1 d . .
H70A H 0.154335 0.668124 0.770717 0.079 Uiso 1 1 calc R U
H70B H 0.166413 0.722292 0.736655 0.079 Uiso 1 1 calc R U
C19 C 0.5917(4) 0.2730(6) 0.4491(3) 0.059(2) Uani 1 1 d . .
H19 H 0.592611 0.322736 0.433572 0.070 Uiso 1 1 calc R U
C31 C 0.5190(4) 0.2424(6) 0.4787(3) 0.059(2) Uani 1 1 d . .
C33 C 0.6064(5) 0.3217(5) 0.5740(3) 0.058(2) Uani 1 1 d . .
C8 C 0.5878(4) 0.0618(6) 0.4047(3) 0.057(2) Uani 1 1 d . .
H8A H 0.565677 0.078145 0.381789 0.068 Uiso 1 1 calc R U
H8B H 0.621180 0.043460 0.397785 0.068 Uiso 1 1 calc R U
C41 C 0.0849(4) 0.8690(6) 0.8468(3) 0.062(2) Uani 1 1 d . .
C89 C 0.5929(4) 0.1026(7) 0.5516(4) 0.079(3) Uani 1 1 d . .
H89A H 0.617795 0.127317 0.571238 0.094 Uiso 1 1 calc R U
H89B H 0.580349 0.145909 0.533845 0.094 Uiso 1 1 calc R U
C47 C 0.2826(4) 1.2396(6) 0.8617(3) 0.056(2) Uani 1 1 d . .
C86 C 0.4697(4) 0.0779(6) 0.6318(3) 0.066(3) Uani 1 1 d . .
H86 H 0.503188 0.070086 0.644900 0.079 Uiso 1 1 calc R U
C37 C 0.3586(4) 1.0010(6) 0.8821(3) 0.056(2) Uani 1 1 d . .
C9 C 0.5897(4) -0.0747(6) 0.4368(3) 0.059(2) Uani 1 1 d . .
C3 C 0.7629(4) 0.0930(7) 0.6273(3) 0.063(2) Uani 1 1 d . .
C15 C 0.7193(4) 0.1130(6) 0.6809(3) 0.061(2) Uani 1 1 d . .
H15 H 0.737629 0.113738 0.706764 0.073 Uiso 1 1 calc R U
C18 C 0.6719(4) 0.3472(5) 0.5355(3) 0.055(2) Uani 1 1 d . .
H18 H 0.680320 0.402792 0.527217 0.066 Uiso 1 1 calc R U
C39 C 0.2401(5) 0.8194(7) 0.8727(3) 0.066(2) Uani 1 1 d . .
C5 C 0.7321(4) 0.2363(7) 0.5364(3) 0.057(2) Uani 1 1 d . .
C26 C 0.5405(5) -0.1939(7) 0.6269(3) 0.075(3) Uani 1 1 d . .
H26A H 0.509087 -0.178837 0.637625 0.089 Uiso 1 1 calc R U
H26B H 0.552342 -0.247461 0.636906 0.089 Uiso 1 1 calc R U
C7 C 0.6461(4) 0.1580(6) 0.4444(3) 0.054(2) Uani 1 1 d . .
C21 C 0.5070(4) -0.0098(6) 0.4235(3) 0.053(2) Uani 1 1 d . .
H21 H 0.486139 -0.007266 0.398501 0.064 Uiso 1 1 calc R U
C72 C 0.3422(5) 0.8352(7) 0.7871(3) 0.068(3) Uani 1 1 d . .
H72A H 0.372573 0.814649 0.803627 0.082 Uiso 1 1 calc R U
H72B H 0.348166 0.825502 0.761330 0.082 Uiso 1 1 calc R U
C1 C 0.7093(5) -0.1547(7) 0.6323(3) 0.069(3) Uani 1 1 d . .
C22 C 0.5014(4) -0.0961(6) 0.4429(3) 0.055(2) Uani 1 1 d . .
H22 H 0.479388 -0.133969 0.426173 0.066 Uiso 1 1 calc R U
C43 C 0.0287(3) 1.0954(7) 0.8237(3) 0.057(2) Uani 1 1 d . .
C52 C 0.2292(5) 0.7238(7) 0.8230(3) 0.069(2) Uani 1 1 d . .
H52 H 0.225948 0.663853 0.826370 0.083 Uiso 1 1 calc R U
C62 C 0.3779(4) 1.1338(6) 0.7823(3) 0.062(2) Uani 1 1 d . .
H62A H 0.387738 1.130585 0.757129 0.075 Uiso 1 1 calc R U
H62B H 0.409682 1.144123 0.799673 0.075 Uiso 1 1 calc R U
C12 C 0.6500(5) -0.2554(6) 0.5935(3) 0.076(3) Uani 1 1 d . .
H12A H 0.682008 -0.273629 0.584396 0.091 Uiso 1 1 calc R U
H12B H 0.639549 -0.297341 0.610406 0.091 Uiso 1 1 calc R U
C24 C 0.5545(5) -0.2608(6) 0.5638(3) 0.070(2) Uani 1 1 d . .
H24 H 0.548507 -0.318018 0.571280 0.084 Uiso 1 1 calc R U
C79 C 0.2857(4) 0.1060(6) 0.6438(3) 0.060(2) Uani 1 1 d . .
H79 H 0.285951 0.152582 0.628545 0.071 Uiso 1 1 calc R U
C48 C 0.3626(4) 1.1547(6) 0.8725(3) 0.063(3) Uani 1 1 d . .
H48A H 0.358719 1.159392 0.899003 0.076 Uiso 1 1 calc R U
H48B H 0.398617 1.168431 0.869570 0.076 Uiso 1 1 calc R U
C11 C 0.6190(6) -0.2214(7) 0.5258(4) 0.074(3) Uani 1 1 d . .
C10 C 0.5683(5) -0.2104(7) 0.4623(3) 0.072(3) Uani 1 1 d . .
H10A H 0.542263 -0.248258 0.449651 0.087 Uiso 1 1 calc R U
H10B H 0.602162 -0.224524 0.454823 0.087 Uiso 1 1 calc R U
C78 C 0.2446(4) 0.0918(7) 0.6620(3) 0.063(2) Uani 1 1 d . .
H78 H 0.217444 0.130303 0.660162 0.076 Uiso 1 1 calc R U
C85 C 0.4161(4) 0.1152(7) 0.5763(3) 0.069(3) Uani 1 1 d . .
H85 H 0.413082 0.132092 0.551278 0.083 Uiso 1 1 calc R U
C73 C 0.1698(6) 0.0547(11) 0.8064(4) 0.109(5) Uani 1 1 d . .
H73A H 0.138409 0.042652 0.817281 0.164 Uiso 1 1 calc R U
H73B H 0.199417 0.028773 0.821131 0.164 Uiso 1 1 calc R U
H73C H 0.175175 0.113562 0.806202 0.164 Uiso 1 1 calc R U
C23 C 0.5272(5) -0.2406(7) 0.5225(3) 0.074(3) Uani 1 1 d . .
H23 H 0.507061 -0.287772 0.510943 0.089 Uiso 1 1 calc R U
C90 C 0.6216(6) 0.0344(10) 0.5307(4) 0.108(5) Uani 1 1 d . .
H90A H 0.650457 0.058863 0.520157 0.162 Uiso 1 1 calc R U
H90B H 0.634684 -0.008068 0.548299 0.162 Uiso 1 1 calc R U
H90C H 0.597263 0.010512 0.510931 0.162 Uiso 1 1 calc R U
O1W O 0.6527(2) 0.5283(4) 0.58870(18) 0.0561(16) Uiso 1 1 d . .
O2W O 0.4314(4) 0.6781(6) 0.4287(3) 0.111(3) Uiso 1 1 d . .
O4W O 0.6525(5) 0.4001(7) 0.3948(4) 0.132(4) Uiso 1 1 d . .
O5W O 0.7926(6) 0.4345(8) 0.5393(4) 0.160(5) Uiso 1 1 d . .
O3W O 0.7279(5) 0.5719(8) 0.5440(4) 0.141(4) Uiso 1 1 d . .
O6W O -0.0118(7) 1.1012(11) 0.9199(6) 0.210(7) Uiso 1 1 d . .
O7W O -0.0409(4) 1.3743(6) 0.7186(3) 0.108(3) Uiso 1 1 d . .
O8W O 0.7439(7) 0.4650(10) 0.4058(5) 0.187(6) Uiso 1 1 d . .
O9W O -0.1006(7) 1.2871(11) 0.6665(5) 0.197(6) Uiso 1 1 d . .
O10W O 0.3615(8) 1.4287(12) 0.8696(6) 0.217(7) Uiso 1 1 d . .
O11W O 0.3609(8) 1.2720(14) 0.6716(7) 0.243(9) Uiso 1 1 d . .
O12W O 0.4969(9) 0.2868(15) 0.6496(7) 0.270(10) Uiso 1 1 d . .

loop_
_atom_site_aniso_label
_atom_site_aniso_U_11
_atom_site_aniso_U_22
_atom_site_aniso_U_33
_atom_site_aniso_U_23
_atom_site_aniso_U_13
_atom_site_aniso_U_12
Cd2 0.0565(4) 0.0561(4) 0.0614(5) 0.0000(4) 0.0150(3) 0.0005(3)
Cd1 0.0464(4) 0.0651(5) 0.0841(6) -0.0053(4) 0.0103(4) -0.0023(3)
Cl6 0.0463(11) 0.0417(11) 0.0445(12) 0.0020(9) 0.0193(9) -0.0011(9)
Cl3 0.0401(12) 0.0549(13) 0.0739(17) -0.0036(12) 0.0121(11) -0.0006(10)
Cl7 0.0519(12) 0.0475(12) 0.0540(14) 0.0036(10) -0.0007(11) -0.0080(10)
Cl8 0.0634(15) 0.116(2) 0.0297(12) 0.0025(13) 0.0104(11) -0.0138(14)
Cl1 0.0508(13) 0.0480(13) 0.110(2) -0.0114(14) 0.0327(14) -0.0085(11)
Cl5 0.0478(13) 0.0516(14) 0.100(2) 0.0040(13) 0.0282(13) 0.0086(10)
Cl4 0.0497(14) 0.118(2) 0.094(2) -0.0395(19) -0.0024(14) 0.0197(15)
Cl2 0.0672(17) 0.089(2) 0.105(3) 0.0285(18) 0.0123(16) -0.0109(15)
O11 0.079(5) 0.083(5) 0.039(4) -0.016(3) 0.022(3) -0.002(4)
O22 0.068(4) 0.083(5) 0.064(5) -0.013(4) 0.012(3) 0.009(4)
N43 0.063(5) 0.060(4) 0.042(4) -0.006(3) 0.011(3) 0.009(4)
O6 0.060(4) 0.089(5) 0.049(4) -0.007(4) 0.014(3) 0.002(4)
N40 0.059(4) 0.052(5) 0.054(4) -0.004(3) 0.008(4) -0.008(3)
O1 0.072(5) 0.094(5) 0.050(4) -0.003(4) 0.001(3) -0.003(4)
O8 0.084(5) 0.069(4) 0.053(4) -0.001(3) 0.020(4) 0.000(4)
O9 0.076(5) 0.057(4) 0.056(4) -0.005(3) 0.013(3) -0.003(3)
O5 0.071(5) 0.085(5) 0.058(4) 0.007(4) 0.018(4) 0.009(4)
O13 0.059(4) 0.086(5) 0.097(6) -0.003(5) 0.011(4) 0.000(4)
O21 0.071(5) 0.105(6) 0.048(4) -0.001(4) 0.010(3) -0.002(4)
N10 0.063(4) 0.065(4) 0.048(5) 0.006(4) 0.001(4) -0.007(4)
N39 0.060(5) 0.062(5) 0.058(5) -0.004(4) 0.014(4) -0.002(4)
N50 0.049(4) 0.065(4) 0.046(4) -0.008(3) 0.007(3) -0.011(3)
N7 0.052(4) 0.070(5) 0.047(5) 0.000(4) 0.007(3) -0.012(3)
N20 0.072(5) 0.071(5) 0.045(4) -0.005(4) 0.010(3) -0.017(4)
N34 0.058(4) 0.047(4) 0.049(4) -0.004(3) 0.005(3) 0.002(3)
N28 0.067(4) 0.059(5) 0.064(5) -0.009(4) 0.013(4) 0.014(4)
N35 0.054(4) 0.064(5) 0.053(5) -0.003(4) 0.013(4) -0.001(3)
O12 0.067(4) 0.067(4) 0.061(4) -0.014(3) 0.019(3) 0.002(3)
O24 0.074(4) 0.053(4) 0.061(4) -0.003(3) 0.015(4) 0.002(3)
N26 0.062(5) 0.065(4) 0.053(5) 0.006(4) -0.003(4) 0.013(4)
O23 0.079(5) 0.070(4) 0.080(5) -0.012(4) 0.030(4) -0.003(4)
O4 0.073(5) 0.091(5) 0.053(4) 0.000(4) -0.016(4) 0.017(4)
N29 0.069(5) 0.075(5) 0.040(4) -0.008(4) 0.017(4) -0.007(4)
O10 0.087(5) 0.061(4) 0.050(4) -0.011(3) 0.012(4) 0.000(4)
N42 0.060(4) 0.056(5) 0.048(4) -0.001(3) 0.008(3) 0.013(3)
O19 0.078(5) 0.098(5) 0.071(5) 0.004(4) 0.024(4) -0.017(4)
C53 0.062(6) 0.051(5) 0.058(5) -0.012(4) 0.017(4) -0.018(4)
N19 0.065(5) 0.064(5) 0.051(5) -0.009(4) 0.014(4) -0.002(4)
N46 0.068(5) 0.055(4) 0.048(4) -0.012(3) 0.021(4) 0.000(4)
N18 0.048(4) 0.069(5) 0.061(5) -0.005(4) 0.014(4) 0.001(3)
N5 0.066(5) 0.068(5) 0.045(4) 0.010(4) 0.013(4) -0.012(4)
N8 0.048(4) 0.057(4) 0.058(5) -0.003(3) 0.012(3) -0.006(3)
O20 0.085(5) 0.095(5) 0.059(5) -0.005(4) 0.017(4) -0.029(4)
N21 0.076(5) 0.044(4) 0.044(4) 0.005(3) 0.017(3) -0.013(4)
N31 0.056(5) 0.079(5) 0.048(4) -0.010(4) 0.014(4) 0.005(4)
N17 0.047(4) 0.064(4) 0.052(5) -0.007(3) 0.004(3) -0.005(3)
N30 0.064(5) 0.066(5) 0.052(5) -0.009(4) 0.023(4) 0.000(4)
O14 0.054(4) 0.089(5) 0.081(5) -0.001(4) 0.012(4) 0.002(3)
N44 0.066(5) 0.064(4) 0.045(4) -0.017(4) 0.009(4) 0.000(4)
N47 0.067(4) 0.045(4) 0.074(5) 0.001(4) 0.017(4) 0.005(4)
C82 0.058(5) 0.048(5) 0.050(5) 0.008(4) 0.004(4) -0.006(4)
C14 0.059(5) 0.046(5) 0.057(6) 0.005(4) 0.001(4) 0.007(4)
N27 0.067(5) 0.067(5) 0.066(5) -0.001(4) 0.012(4) 0.009(4)
C36 0.074(6) 0.055(5) 0.050(6) -0.001(4) 0.011(5) -0.016(4)
N23 0.065(4) 0.058(4) 0.063(6) 0.001(4) 0.010(4) -0.015(3)
N49 0.051(4) 0.067(5) 0.072(5) 0.009(4) 0.013(4) -0.004(4)
N15 0.078(5) 0.070(5) 0.046(4) 0.002(4) 0.006(4) -0.009(4)
O17 0.076(5) 0.072(5) 0.103(6) -0.003(4) -0.014(4) 0.029(4)
N2 0.057(4) 0.046(4) 0.073(6) -0.003(4) 0.000(4) 0.006(3)
O16 0.082(5) 0.096(6) 0.093(6) 0.005(5) 0.029(5) 0.015(4)
N48 0.063(4) 0.056(5) 0.062(5) -0.010(4) 0.007(4) 0.012(4)
O7 0.053(4) 0.083(5) 0.057(4) -0.005(3) 0.011(3) 0.014(3)
O3 0.096(5) 0.074(5) 0.070(5) -0.011(4) 0.007(4) 0.013(4)
N25 0.055(5) 0.074(4) 0.047(4) -0.007(3) 0.002(4) 0.006(4)
C81 0.055(5) 0.051(5) 0.043(5) -0.005(4) 0.009(4) 0.006(4)
N33 0.056(4) 0.064(5) 0.045(4) -0.011(4) 0.010(3) 0.012(4)
N32 0.048(4) 0.077(5) 0.044(4) -0.012(3) 0.010(4) -0.008(4)
N24 0.077(5) 0.060(5) 0.062(5) -0.002(4) 0.022(4) -0.016(4)
N38 0.065(5) 0.064(4) 0.062(5) 0.001(4) 0.025(4) 0.012(4)
N22 0.076(5) 0.045(4) 0.053(5) -0.008(3) 0.017(4) -0.007(3)
O18 0.077(5) 0.086(5) 0.099(7) -0.003(5) 0.005(4) 0.009(4)
C69 0.060(5) 0.046(5) 0.045(5) -0.019(4) 0.010(4) -0.018(4)
O2 0.100(6) 0.108(6) 0.059(5) -0.029(4) 0.011(4) 0.009(5)
N14 0.074(5) 0.079(5) 0.051(4) 0.003(4) 0.002(4) -0.026(4)
N36 0.053(4) 0.070(5) 0.062(5) -0.006(4) 0.010(4) 0.000(4)
N41 0.061(4) 0.061(5) 0.046(4) -0.002(3) 0.009(3) 0.001(4)
N4 0.063(5) 0.064(4) 0.064(5) 0.010(4) 0.014(4) -0.005(4)
N37 0.054(5) 0.063(4) 0.066(5) -0.019(4) 0.024(4) 0.007(4)
C57 0.061(5) 0.057(5) 0.047(5) -0.005(4) 0.005(4) 0.016(4)
N45 0.064(5) 0.058(5) 0.051(4) -0.008(3) 0.014(4) -0.007(3)
C60 0.047(5) 0.056(5) 0.075(6) -0.007(4) 0.010(4) -0.008(4)
C61 0.041(5) 0.075(5) 0.050(5) -0.005(4) 0.008(4) 0.013(4)
C30 0.053(5) 0.069(5) 0.049(6) 0.008(4) 0.002(4) 0.003(4)
N9 0.046(4) 0.057(4) 0.065(5) -0.001(4) 0.008(4) -0.011(3)
C65 0.063(5) 0.043(5) 0.048(5) 0.007(4) 0.003(4) 0.012(4)
C50 0.040(5) 0.068(5) 0.045(5) 0.001(4) 0.004(4) 0.016(4)
N16 0.071(5) 0.072(5) 0.043(4) -0.004(4) 0.007(4) -0.009(4)
N1 0.073(5) 0.048(4) 0.078(6) -0.007(4) -0.018(4) 0.008(4)
C2 0.057(6) 0.061(5) 0.080(8) 0.010(5) 0.000(5) 0.000(4)
N6 0.059(5) 0.077(5) 0.047(4) -0.013(4) 0.001(4) -0.005(4)
C4 0.060(6) 0.082(7) 0.060(6) 0.004(5) 0.006(4) -0.001(5)
C40 0.092(6) 0.064(6) 0.059(6) 0.011(5) 0.023(5) 0.007(5)
N11 0.084(5) 0.058(5) 0.069(5) 0.008(4) 0.010(4) 0.002(4)
C27 0.079(7) 0.072(6) 0.049(5) 0.009(4) 0.011(5) -0.031(4)
C17 0.083(6) 0.045(5) 0.046(5) -0.001(4) 0.016(4) -0.014(4)
N12 0.089(5) 0.059(5) 0.068(5) -0.009(4) -0.005(4) 0.001(4)
N3 0.066(5) 0.062(4) 0.067(6) 0.007(4) 0.011(4) -0.001(4)
C32 0.074(6) 0.037(5) 0.069(6) 0.000(4) 0.008(5) 0.002(4)
C55 0.057(6) 0.075(5) 0.045(5) -0.022(4) 0.005(4) -0.004(4)
C51 0.069(6) 0.060(6) 0.070(6) 0.004(4) 0.011(5) 0.024(5)
O15 0.083(5) 0.099(6) 0.071(5) -0.006(4) 0.020(4) 0.011(4)
C16 0.074(5) 0.059(5) 0.045(5) -0.005(4) 0.004(4) -0.018(4)
C49 0.036(4) 0.070(5) 0.044(5) -0.010(4) 0.003(3) 0.012(4)
C59 0.053(5) 0.050(5) 0.060(5) -0.001(4) 0.015(4) -0.018(4)
C84 0.062(5) 0.063(6) 0.060(6) 0.013(5) 0.005(4) 0.002(5)
C74 0.070(7) 0.144(12) 0.084(8) -0.030(8) 0.014(6) -0.039(8)
C75 0.046(5) 0.052(5) 0.065(6) 0.001(4) 0.005(4) -0.003(4)
C71 0.057(5) 0.044(5) 0.055(5) -0.008(4) 0.012(4) 0.008(4)
C13 0.065(5) 0.047(5) 0.052(5) 0.000(4) 0.010(4) 0.002(4)
N13 0.072(5) 0.062(5) 0.050(5) -0.002(4) 0.001(4) -0.018(4)
C38 0.075(7) 0.082(6) 0.068(7) 0.013(5) -0.011(6) 0.010(5)
C83 0.053(5) 0.100(8) 0.044(5) 0.008(5) 0.009(4) 0.010(5)
C6 0.064(6) 0.076(7) 0.061(5) 0.004(5) 0.014(5) -0.016(5)
C45 0.060(5) 0.054(5) 0.045(5) -0.007(4) 0.016(4) 0.019(4)
C88 0.052(5) 0.077(7) 0.066(7) 0.003(5) 0.011(5) 0.001(4)
C63 0.062(5) 0.051(5) 0.048(5) 0.006(4) 0.020(4) -0.010(4)
C35 0.068(5) 0.045(5) 0.040(5) -0.003(4) 0.007(4) -0.011(4)
C56 0.043(5) 0.072(5) 0.061(5) -0.016(4) 0.008(4) 0.008(4)
C20 0.063(5) 0.056(5) 0.042(5) 0.011(4) 0.007(4) -0.006(4)
C44 0.058(5) 0.092(6) 0.044(6) -0.017(5) 0.020(5) 0.009(5)
C64 0.069(5) 0.054(6) 0.061(6) 0.016(5) 0.010(5) -0.015(4)
C46 0.068(5) 0.056(6) 0.051(6) -0.011(4) 0.009(4) 0.002(4)
C54 0.058(5) 0.069(6) 0.056(5) -0.010(4) 0.019(4) -0.004(4)
C28 0.061(6) 0.081(7) 0.064(6) 0.015(5) 0.006(5) -0.015(5)
C25 0.054(5) 0.056(5) 0.054(5) 0.009(4) 0.012(4) -0.005(4)
C66 0.070(6) 0.072(6) 0.046(6) -0.004(4) -0.005(5) 0.013(5)
C42 0.050(6) 0.084(6) 0.077(8) -0.013(5) 0.024(5) -0.001(5)
C80 0.061(5) 0.059(5) 0.063(7) 0.009(4) 0.014(5) 0.009(4)
C87 0.054(6) 0.089(7) 0.087(9) 0.015(6) 0.022(5) -0.002(5)
C67 0.038(5) 0.075(5) 0.043(5) -0.008(4) 0.001(4) 0.014(4)
C34 0.100(8) 0.048(5) 0.048(5) -0.010(4) 0.016(5) -0.008(5)
C76 0.056(5) 0.079(7) 0.062(6) -0.003(5) 0.009(4) -0.007(5)
C29 0.055(6) 0.073(5) 0.043(5) -0.003(4) 0.005(4) -0.011(4)
C68 0.073(6) 0.068(5) 0.051(6) -0.013(4) 0.009(5) -0.005(5)
C58 0.066(5) 0.044(5) 0.057(5) 0.002(4) 0.005(4) 0.015(4)
C77 0.068(6) 0.063(6) 0.064(7) 0.008(5) 0.008(5) 0.002(4)
C70 0.082(6) 0.047(5) 0.073(7) -0.020(5) 0.029(5) -0.004(4)
C19 0.074(5) 0.058(5) 0.044(5) 0.010(4) 0.008(4) -0.005(4)
C31 0.064(5) 0.059(5) 0.054(6) 0.008(4) 0.003(4) 0.003(4)
C33 0.079(5) 0.038(5) 0.062(5) -0.003(4) 0.023(4) -0.020(5)
C8 0.055(5) 0.071(5) 0.046(6) -0.012(4) 0.015(4) -0.009(4)
C41 0.062(6) 0.071(6) 0.057(6) -0.012(5) 0.018(4) -0.009(4)
C89 0.072(7) 0.094(8) 0.073(8) 0.026(6) 0.018(5) -0.002(6)
C47 0.051(5) 0.069(6) 0.045(5) -0.009(4) 0.000(4) -0.013(4)
C86 0.062(6) 0.063(6) 0.074(6) 0.013(5) 0.010(5) -0.003(5)
C37 0.043(5) 0.079(5) 0.046(5) -0.003(4) 0.006(4) 0.011(4)
C9 0.064(5) 0.061(5) 0.055(6) -0.010(4) 0.011(5) -0.008(4)
C3 0.062(6) 0.068(5) 0.060(6) -0.004(5) 0.007(5) -0.006(5)
C15 0.063(5) 0.060(5) 0.056(6) -0.004(4) -0.001(4) -0.018(4)
C18 0.074(5) 0.042(5) 0.049(5) 0.003(4) 0.014(4) -0.017(4)
C39 0.076(6) 0.062(6) 0.058(6) 0.004(4) 0.006(5) 0.013(5)
C5 0.063(6) 0.066(6) 0.045(5) 0.000(4) 0.014(4) -0.010(4)
C26 0.101(8) 0.075(7) 0.047(5) 0.016(5) 0.009(5) -0.033(6)
C7 0.053(5) 0.064(5) 0.045(5) 0.008(4) 0.011(4) -0.011(4)
C21 0.052(4) 0.057(5) 0.050(5) -0.003(4) 0.008(4) -0.017(4)
C72 0.075(6) 0.068(5) 0.067(7) -0.013(5) 0.028(6) 0.013(5)
C1 0.076(6) 0.059(6) 0.069(7) 0.009(5) -0.007(5) 0.010(4)
C22 0.056(5) 0.068(5) 0.038(5) -0.003(4) -0.003(4) -0.015(4)
C43 0.041(5) 0.077(5) 0.054(5) -0.020(4) 0.009(4) 0.009(4)
C52 0.090(7) 0.054(6) 0.068(6) -0.003(4) 0.021(5) 0.011(5)
C62 0.055(6) 0.068(5) 0.065(7) -0.010(5) 0.016(5) -0.002(4)
C12 0.115(8) 0.038(5) 0.067(7) 0.000(4) -0.019(6) 0.010(5)
C24 0.095(6) 0.054(5) 0.058(6) 0.003(4) 0.001(5) -0.023(5)
C79 0.069(6) 0.057(6) 0.055(6) -0.001(4) 0.015(5) 0.016(4)
C48 0.049(5) 0.086(6) 0.050(6) -0.013(5) -0.010(5) -0.002(4)
C11 0.093(6) 0.055(6) 0.070(6) -0.003(5) 0.000(5) 0.000(6)
C10 0.093(8) 0.066(6) 0.058(6) -0.006(5) 0.009(5) 0.002(5)
C78 0.071(6) 0.080(6) 0.040(6) 0.007(5) 0.010(4) 0.013(5)
C85 0.066(5) 0.084(7) 0.060(6) 0.023(6) 0.016(4) -0.002(5)
C73 0.076(9) 0.190(16) 0.068(8) 0.000(8) 0.036(7) 0.029(9)
C23 0.089(6) 0.062(6) 0.070(6) 0.004(5) 0.006(5) -0.014(5)
C90 0.101(10) 0.147(12) 0.080(10) 0.012(8) 0.029(8) 0.026(9)

loop_
_atom_type_symbol
_atom_type_description
_atom_type_scat_dispersion_real
_atom_type_scat_dispersion_imag
_atom_type_scat_source
C C 0.0033 0.0016 'International Tables Vol C Tables 4.2.6.8 and 6.1.1.4'
H H 0.0000 0.0000 'International Tables Vol C Tables 4.2.6.8 and 6.1.1.4'
N N 0.0061 0.0033 'International Tables Vol C Tables 4.2.6.8 and 6.1.1.4'
O O 0.0106 0.0060 'International Tables Vol C Tables 4.2.6.8 and 6.1.1.4'
Cl Cl 0.1484 0.1585 'International Tables Vol C Tables 4.2.6.8 and 6.1.1.4'
Cd Cd -0.8075 1.2024 'International Tables Vol C Tables 4.2.6.8 and 6.1.1.4'

loop_
_geom_angle_atom_site_label_1
_geom_angle_atom_site_label_2
_geom_angle_atom_site_label_3
_geom_angle
Cl7 Cd2 Cl5 112.20(8)
Cl7 Cd2 Cl8 119.68(9)
Cl5 Cd2 Cl8 102.61(10)
Cl7 Cd2 Cl6 107.81(8)
Cl5 Cd2 Cl6 107.05(8)
Cl8 Cd2 Cl6 106.76(9)
Cl3 Cd1 Cl4 111.70(10)
Cl3 Cd1 Cl2 111.78(10)
Cl4 Cd1 Cl2 106.31(13)
Cl3 Cd1 Cl1 107.11(8)
Cl4 Cd1 Cl1 112.99(10)
Cl2 Cd1 Cl1 106.93(12)
C67 N43 C66 123.3(9)
C67 N43 C56 111.3(8)
C66 N43 C56 125.1(8)
C63 N40 C64 122.1(9)
C63 N40 C59 111.4(8)
C64 N40 C59 123.0(8)
C9 N10 C22 112.9(8)
C9 N10 C10 121.7(9)
C22 N10 C10 123.6(8)
C63 N39 C62 122.6(9)
C63 N39 C60 112.7(8)
C62 N39 C60 124.4(8)
C77 N50 C78 119.4(9)
C77 N50 C76 119.6(9)
C78 N50 C76 120.8(8)
C7 N7 C19 115.3(8)
C7 N7 C6 120.4(8)
C19 N7 C6 123.6(9)
C18 N20 C33 112.3(8)
C18 N20 C32 126.4(9)
C33 N20 C32 120.6(9)
C45 N34 C58 113.9(8)
C45 N34 C46 119.4(8)
C58 N34 C46 123.8(8)
C39 N28 C40 124.3(9)
C39 N28 C52 113.5(9)
C40 N28 C52 121.8(9)
C47 N35 C46 125.1(9)
C47 N35 C59 110.9(8)
C46 N35 C59 123.9(8)
C37 N26 C50 112.1(8)
C37 N26 C38 122.0(9)
C50 N26 C38 124.3(8)
C41 N29 C40 124.3(9)
C41 N29 C53 111.5(8)
C40 N29 C53 122.0(9)
C65 N42 C57 112.8(8)
C65 N42 C66 121.2(8)
C57 N42 C66 124.1(8)
N46 C53 N29 114.9(8)
N46 C53 C54 101.6(8)
N29 C53 C54 103.8(8)
C31 N19 C19 112.3(8)
C31 N19 C32 122.6(9)
C19 N19 C32 123.2(8)
C69 N46 C53 114.8(8)
C69 N46 C70 121.3(9)
C53 N46 C70 123.1(9)
C31 N18 C20 111.9(8)
C31 N18 C30 123.1(9)
C20 N18 C30 125.0(8)
C5 N5 C17 112.7(8)
C5 N5 C4 120.8(9)
C17 N5 C4 125.0(9)
C7 N8 C8 122.5(8)
C7 N8 C20 112.3(8)
C8 N8 C20 121.9(7)
C33 N21 C34 121.4(9)
C33 N21 C17 113.2(8)
C34 N21 C17 124.0(8)
C43 N31 C55 112.3(9)
C43 N31 C42 120.9(9)
C55 N31 C42 123.0(9)
C29 N17 C30 121.8(9)
C29 N17 C21 111.8(8)
C30 N17 C21 121.1(8)
C41 N30 C54 114.1(8)
C41 N30 C42 121.4(9)
C54 N30 C42 124.3(9)
C67 N44 C68 124.6(8)
C67 N44 C55 113.0(8)
C68 N44 C55 121.7(9)
C71 N47 C70 122.5(9)
C71 N47 C52 113.3(9)
C70 N47 C52 123.4(9)
C84 C82 C83 116.7(9)
C84 C82 C81 119.6(9)
C83 C82 C81 123.7(8)
N24 C14 N2 115.0(8)
N24 C14 C13 102.6(8)
N2 C14 C13 104.7(7)
C39 N27 C51 113.2(9)
C39 N27 C38 120.6(10)
C51 N27 C38 126.2(10)
N23 C36 N24 107.3(8)
C35 N23 C36 124.8(8)
C35 N23 C15 112.0(8)
C36 N23 C15 123.1(8)
C86 N49 C85 119.6(9)
C86 N49 C87 121.1(9)
C85 N49 C87 119.3(9)
C27 N15 C23 114.9(9)
C27 N15 C28 122.0(10)
C23 N15 C28 122.2(9)
C1 N2 C2 123.2(9)
C1 N2 C14 109.7(8)
C2 N2 C14 122.7(7)
C71 N48 C51 114.0(9)
C71 N48 C72 120.6(9)
C51 N48 C72 125.2(9)
C37 N25 C49 111.7(8)
C37 N25 C48 124.0(8)
C49 N25 C48 123.8(8)
C80 C81 C82 123.7(8)
C80 C81 C79 115.3(9)
C82 C81 C79 121.0(8)
C45 N33 C57 113.8(8)
C45 N33 C44 122.1(9)
C57 N33 C44 124.1(8)
C43 N32 C44 122.4(8)
C43 N32 C56 111.9(8)
C44 N32 C56 124.1(8)
C25 N24 C14 113.0(8)
C25 N24 C36 123.4(9)
C14 N24 C36 122.5(8)
C61 N38 C62 126.8(9)
C61 N38 C49 112.0(8)
C62 N38 C49 121.1(8)
C35 N22 C16 114.4(8)
C35 N22 C34 121.2(9)
C16 N22 C34 123.6(8)
O11 C69 N46 127.7(9)
O11 C69 N45 126.0(10)
N46 C69 N45 106.3(8)
C27 N14 C26 125.3(11)
C27 N14 C24 113.1(9)
C26 N14 C24 121.6(9)
C47 N36 C48 124.7(9)
C47 N36 C60 111.1(9)
C48 N36 C60 123.4(8)
C65 N41 C58 113.3(8)
C65 N41 C64 120.6(8)
C58 N41 C64 126.1(8)
C3 N4 C16 113.8(9)
C3 N4 C4 119.8(10)
C16 N4 C4 125.3(9)
C61 N37 C72 123.1(9)
C61 N37 C50 112.9(8)
C72 N37 C50 122.0(9)
N42 C57 N33 117.0(8)
N42 C57 C58 103.9(8)
N33 C57 C58 103.3(8)
C54 N45 C69 113.1(8)
C54 N45 C68 124.0(9)
C69 N45 C68 121.3(9)
N39 C60 N36 112.7(8)
N39 C60 C59 101.6(8)
N36 C60 C59 103.7(8)
O7 C61 N38 125.6(10)
O7 C61 N37 126.0(10)
N38 C61 N37 108.2(9)
N17 C30 N18 112.9(7)
C9 N9 C21 113.8(8)
C9 N9 C8 124.0(8)
C21 N9 C8 122.2(8)
O10 C65 N42 126.8(9)
O10 C65 N41 127.0(10)
N42 C65 N41 106.0(8)
N26 C50 N37 118.0(7)
N26 C50 C49 103.8(7)
N37 C50 C49 103.6(8)
C29 N16 C22 114.4(8)
C29 N16 C28 122.6(9)
C22 N16 C28 121.8(9)
C13 N1 C1 112.1(8)
C13 N1 C12 125.7(8)
C1 N1 C12 122.2(9)
N2 C2 N3 112.4(8)
C5 N6 C18 114.0(8)
C5 N6 C6 122.6(9)
C18 N6 C6 122.3(8)
N4 C4 N5 112.1(8)
N29 C40 N28 115.1(9)
C11 N11 C23 113.5(10)
C11 N11 C10 120.2(11)
C23 N11 C10 125.7(10)
O20 C27 N15 128.7(11)
O20 C27 N14 122.7(10)
N15 C27 N14 108.7(11)
N5 C17 N21 115.1(7)
N5 C17 C18 103.9(8)
N21 C17 C18 102.9(8)
C11 N12 C24 113.8(9)
C11 N12 C12 122.5(11)
C24 N12 C12 123.5(10)
C15 N3 C3 113.1(9)
C15 N3 C2 125.7(10)
C3 N3 C2 120.8(10)
N20 C32 N19 111.8(7)
N31 C55 N44 115.1(8)
N31 C55 C56 104.3(8)
N44 C55 C56 101.7(8)
N27 C51 N48 115.2(8)
N27 C51 C52 103.2(8)
N48 C51 C52 102.7(8)
N4 C16 N22 115.3(8)
N4 C16 C15 103.8(8)
N22 C16 C15 102.9(8)
N25 C49 N38 115.2(8)
N25 C49 C50 103.9(7)
N38 C49 C50 102.8(7)
N40 C59 N35 116.5(7)
N40 C59 C60 105.2(8)
N35 C59 C60 103.4(8)
C82 C84 C86 118.7(10)
C73 C74 C75 117.2(11)
C74 C75 C76 111.5(8)
O9 C71 N47 126.7(9)
O9 C71 N48 126.4(10)
N47 C71 N48 106.9(9)
N1 C13 N13 114.8(8)
N1 C13 C14 104.2(8)
N13 C13 C14 104.4(8)
C25 N13 C26 123.8(9)
C25 N13 C13 111.5(8)
C26 N13 C13 124.3(8)
N27 C38 N26 109.6(8)
C85 C83 C82 122.2(9)
N6 C6 N7 111.2(8)
O6 C45 N33 127.3(10)
O6 C45 N34 126.6(9)
N33 C45 N34 106.1(8)
C87 C88 C89 110.1(9)
O8 C63 N39 125.6(10)
O8 C63 N40 125.4(9)
N39 C63 N40 108.9(9)
O24 C35 N22 127.7(9)
O24 C35 N23 124.5(9)
N22 C35 N23 107.6(9)
N32 C56 N43 114.4(7)
N32 C56 C55 102.4(8)
N43 C56 C55 104.6(7)
N18 C20 N8 116.0(7)
N18 C20 C19 104.4(8)
N8 C20 C19 102.6(7)
N32 C44 N33 113.5(8)
N40 C64 N41 113.8(8)
N35 C46 N34 114.7(8)
N45 C54 N30 117.4(9)
N45 C54 C53 104.1(8)
N30 C54 C53 102.7(8)
N16 C28 N15 114.2(8)
O19 C25 N24 125.1(10)
O19 C25 N13 126.9(9)
N24 C25 N13 108.0(9)
N42 C66 N43 114.9(8)
N30 C42 N31 111.7(9)
C81 C80 C77 122.5(9)
N49 C87 C88 114.7(9)
O12 C67 N44 126.5(9)
O12 C67 N43 124.4(10)
N44 C67 N43 109.1(9)
N21 C34 N22 113.4(8)
N50 C76 C75 112.4(8)
O21 C29 N16 126.6(10)
O21 C29 N17 125.5(10)
N16 C29 N17 108.0(9)
N45 C68 N44 113.0(8)
N41 C58 N34 115.8(7)
N41 C58 C57 103.8(8)
N34 C58 C57 102.4(8)
N50 C77 C80 119.9(9)
N47 C70 N46 114.2(8)
N7 C19 N19 115.8(8)
N7 C19 C20 102.4(8)
N19 C19 C20 102.6(8)
O22 C31 N18 126.1(9)
O22 C31 N19 125.4(10)
N18 C31 N19 108.4(10)
O23 C33 N21 128.9(10)
O23 C33 N20 124.0(10)
N21 C33 N20 107.1(9)
N9 C8 N8 115.1(8)
O2 C41 N30 125.8(10)
O2 C41 N29 126.4(10)
N30 C41 N29 107.6(9)
C88 C89 C90 111.9(11)
O5 C47 N36 126.0(10)
O5 C47 N35 123.9(10)
N36 C47 N35 110.1(10)
N49 C86 C84 122.5(10)
O4 C37 N25 124.3(10)
O4 C37 N26 127.4(10)
N25 C37 N26 108.3(8)
O13 C9 N9 125.7(10)
O13 C9 N10 126.3(10)
N9 C9 N10 108.0(9)
O16 C3 N4 128.7(11)
O16 C3 N3 125.3(11)
N4 C3 N3 105.9(10)
N3 C15 N23 113.7(8)
N3 C15 C16 103.2(9)
N23 C15 C16 103.0(8)
N20 C18 N6 116.2(8)
N20 C18 C17 104.3(8)
N6 C18 C17 102.4(8)
O3 C39 N28 125.4(11)
O3 C39 N27 126.5(11)
N28 C39 N27 108.0(10)
O15 C5 N6 127.5(10)
O15 C5 N5 125.5(10)
N6 C5 N5 106.9(9)
N13 C26 N14 110.6(8)
O14 C7 N7 128.8(9)
O14 C7 N8 124.1(9)
N7 C7 N8 107.1(9)
N9 C21 N17 116.4(7)
N9 C21 C22 101.4(7)
N17 C21 C22 102.9(8)
N37 C72 N48 111.1(8)
O17 C1 N2 125.9(10)
O17 C1 N1 125.4(10)
N2 C1 N1 108.0(9)
N16 C22 N10 117.0(8)
N16 C22 C21 101.9(8)
N10 C22 C21 103.8(7)
O1 C43 N32 124.7(9)
O1 C43 N31 127.0(10)
N32 C43 N31 108.3(8)
N47 C52 N28 115.1(8)
N47 C52 C51 103.2(9)
N28 C52 C51 102.0(8)
N38 C62 N39 112.8(8)
N12 C12 N1 109.1(8)
N12 C24 N14 114.3(8)
N12 C24 C23 103.1(9)
N14 C24 C23 100.8(9)
C78 C79 C81 120.6(10)
N36 C48 N25 109.8(7)
O18 C11 N11 126.5(12)
O18 C11 N12 127.1(12)
N11 C11 N12 106.2(11)
N11 C10 N10 111.3(9)
C79 C78 N50 122.1(10)
C83 C85 N49 120.1(10)
N11 C23 N15 114.3(9)
N11 C23 C24 103.3(9)
N15 C23 C24 102.4(9)

loop_
_geom_bond_atom_site_label_1
_geom_bond_atom_site_label_2
_geom_bond_distance
Cd2 Cl7 2.473(2)
Cd2 Cl5 2.496(3)
Cd2 Cl8 2.525(3)
Cd2 Cl6 2.538(2)
Cd1 Cl3 2.450(3)
Cd1 Cl4 2.480(3)
Cd1 Cl2 2.489(3)
Cd1 Cl1 2.503(3)
O11 C69 1.202(11)
O22 C31 1.246(12)
N43 C67 1.387(12)
N43 C66 1.447(14)
N43 C56 1.452(12)
O6 C45 1.212(11)
N40 C63 1.364(13)
N40 C64 1.437(13)
N40 C59 1.446(13)
O1 C43 1.229(12)
O8 C63 1.218(11)
O9 C71 1.194(12)
O5 C47 1.206(12)
O13 C9 1.191(12)
O21 C29 1.225(12)
N10 C9 1.361(13)
N10 C22 1.434(12)
N10 C10 1.460(13)
N39 C63 1.338(13)
N39 C62 1.446(13)
N39 C60 1.488(13)
N50 C77 1.348(12)
N50 C78 1.359(13)
N50 C76 1.497(12)
N7 C7 1.353(13)
N7 C19 1.420(13)
N7 C6 1.488(12)
N20 C18 1.395(13)
N20 C33 1.430(13)
N20 C32 1.458(12)
N34 C45 1.365(13)
N34 C58 1.438(13)
N34 C46 1.503(12)
N28 C39 1.336(14)
N28 C40 1.450(14)
N28 C52 1.468(14)
N35 C47 1.379(13)
N35 C46 1.391(12)
N35 C59 1.485(13)
O12 C67 1.224(12)
O24 C35 1.209(11)
N26 C37 1.365(13)
N26 C50 1.425(12)
N26 C38 1.476(14)
O23 C33 1.209(12)
O4 C37 1.229(11)
N29 C41 1.401(13)
N29 C40 1.419(13)
N29 C53 1.458(13)
O10 C65 1.227(11)
N42 C65 1.380(12)
N42 C57 1.429(12)
N42 C66 1.436(12)
O19 C25 1.239(12)
C53 N46 1.434(12)
C53 C54 1.577(14)
N19 C31 1.365(13)
N19 C19 1.424(13)
N19 C32 1.471(12)
N46 C69 1.356(12)
N46 C70 1.457(12)
N18 C31 1.363(13)
N18 C20 1.410(12)
N18 C30 1.458(12)
N5 C5 1.395(13)
N5 C17 1.440(13)
N5 C4 1.459(13)
N8 C7 1.355(12)
N8 C8 1.460(12)
N8 C20 1.474(12)
O20 C27 1.264(14)
N21 C33 1.338(13)
N21 C34 1.447(12)
N21 C17 1.450(12)
N31 C43 1.385(13)
N31 C55 1.402(13)
N31 C42 1.452(14)
N17 C29 1.364(13)
N17 C30 1.452(12)
N17 C21 1.453(12)
N30 C41 1.378(14)
N30 C54 1.437(13)
N30 C42 1.443(13)
O14 C7 1.242(12)
N44 C67 1.368(14)
N44 C68 1.456(13)
N44 C55 1.470(13)
N47 C71 1.374(13)
N47 C70 1.450(13)
N47 C52 1.450(14)
C82 C84 1.403(13)
C82 C83 1.415(14)
C82 C81 1.422(14)
C14 N24 1.445(13)
C14 N2 1.463(12)
C14 C13 1.522(13)
N27 C39 1.382(14)
N27 C51 1.429(14)
N27 C38 1.444(14)
C36 N23 1.448(12)
C36 N24 1.501(13)
N23 C35 1.386(12)
N23 C15 1.477(13)
N49 C86 1.321(14)
N49 C85 1.384(13)
N49 C87 1.470(13)
N15 C27 1.319(14)
N15 C23 1.460(14)
N15 C28 1.501(13)
O17 C1 1.226(12)
N2 C1 1.361(14)
N2 C2 1.442(13)
O16 C3 1.192(13)
N48 C71 1.383(12)
N48 C51 1.439(14)
N48 C72 1.460(14)
O7 C61 1.224(11)
O3 C39 1.235(13)
N25 C37 1.360(13)
N25 C49 1.436(12)
N25 C48 1.481(13)
C81 C80 1.374(13)
C81 C79 1.432(13)
N33 C45 1.362(12)
N33 C57 1.432(13)
N33 C44 1.464(13)
N32 C43 1.374(14)
N32 C44 1.441(13)
N32 C56 1.446(12)
N24 C25 1.349(12)
N38 C61 1.350(13)
N38 C62 1.446(13)
N38 C49 1.483(13)
N22 C35 1.353(12)
N22 C16 1.451(13)
N22 C34 1.479(12)
O18 C11 1.197(14)
C69 N45 1.402(12)
O2 C41 1.201(12)
N14 C27 1.365(14)
N14 C26 1.455(13)
N14 C24 1.491(15)
N36 C47 1.341(13)
N36 C48 1.429(13)
N36 C60 1.496(14)
N41 C65 1.396(12)
N41 C58 1.413(13)
N41 C64 1.480(13)
N4 C3 1.349(14)
N4 C16 1.440(13)
N4 C4 1.453(14)
N37 C61 1.362(14)
N37 C72 1.442(13)
N37 C50 1.445(12)
C57 C58 1.535(14)
N45 C54 1.402(13)
N45 C68 1.453(13)
C60 C59 1.520(13)
N9 C9 1.360(13)
N9 C21 1.451(12)
N9 C8 1.452(12)
C50 C49 1.523(13)
N16 C29 1.349(13)
N16 C22 1.432(13)
N16 C28 1.451(13)
N1 C13 1.400(12)
N1 C1 1.413(13)
N1 C12 1.457(12)
C2 N3 1.445(12)
N6 C5 1.362(13)
N6 C18 1.454(13)
N6 C6 1.472(13)
N11 C11 1.393(15)
N11 C23 1.430(15)
N11 C10 1.459(14)
C17 C18 1.558(13)
N12 C11 1.404(16)
N12 C24 1.420(14)
N12 C12 1.457(13)
N3 C15 1.411(14)
N3 C3 1.429(15)
C55 C56 1.578(14)
C51 C52 1.567(16)
O15 C5 1.195(12)
C16 C15 1.553(14)
C84 C86 1.427(15)
C74 C73 1.485(19)
C74 C75 1.493(16)
C75 C76 1.500(15)
C13 N13 1.440(13)
N13 C25 1.372(13)
N13 C26 1.431(12)
C83 C85 1.363(14)
C88 C87 1.506(15)
C88 C89 1.551(15)
C20 C19 1.550(13)
C80 C77 1.374(14)
C89 C90 1.570(19)
C21 C22 1.572(14)
C24 C23 1.585(15)
C79 C78 1.332(14)

loop_
_platon_squeeze_void_nr
_platon_squeeze_void_average_x
_platon_squeeze_void_average_y
_platon_squeeze_void_average_z
_platon_squeeze_void_volume
_platon_squeeze_void_count_electrons
_platon_squeeze_void_content
1 0.780 0.139 0.015 1559 554 ' '
2 0.785 -0.134 0.515 1559 554 ' '
3 0.450 0.251 0.369 10 3 ' '
4 0.950 0.249 0.869 10 3 ' '
5 0.950 0.751 0.369 10 3 ' '
6 0.450 0.749 0.869 10 3 ' '
